data_7714258
loop_
_publ_author_name
'Ojo, Oluwarotimi Stephen'
'Sale, Halilu'
'Symes, Mark D.'
'Wilson, Claire'

_publ_section_title
;
 Synthesis of a chiral dinuclear Cu(II)-benzothiazolamine complex:
 evidence of cuprophilic interaction in its structure, exploration of its
 electrochemical property, and catalytic performance.
;
_journal_name_full 'Dalton Transactions'
_journal_paper_doi 10.1039/D3DT02994H
_journal_year 2023
_chemical_absolute_configuration ad
_chemical_formula_moiety 'C38 H40 Cu2 N4 O8 S2'
_chemical_formula_sum 'C38 H40 Cu2 N4 O8 S2'
_chemical_formula_weight 871.94
_chemical_name_systematic 'Moiras Complex A'
_space_group_crystal_system orthorhombic
_space_group_IT_number 19
_space_group_name_Hall 'P 2ac 2ab'
_space_group_name_H-M_alt 'P 21 21 21'
_atom_sites_solution_hydrogens geom
_atom_sites_solution_primary dual
_audit_creation_date 2023-08-02
_audit_creation_method
;
Olex2 1.5
(compiled 2023.02.24 svn.rf166f9f3 for OlexSys, GUI svn.r6725)
;
_audit_update_record
;
2023-08-31 deposited with the CCDC.	2023-10-18 downloaded from the CCDC.
;
_cell_angle_alpha 90
_cell_angle_beta 90
_cell_angle_gamma 90
_cell_formula_units_Z 4
_cell_length_a 10.1971(4)
_cell_length_b 14.3001(5)
_cell_length_c 27.0785(11)
_cell_measurement_reflns_used 9883
_cell_measurement_temperature 150
_cell_measurement_theta_max 27.503
_cell_measurement_theta_min 2.453
_cell_volume 3948.6(3)
_computing_cell_refinement 'SAINT V8.40B (?, 2016)'
_computing_data_collection 'APEX3 Ver. 2016.9-0 (Bruker-AXS, 2016)'
_computing_data_reduction 'SAINT V8.40B (?, 2016)'
_computing_molecular_graphics 'Olex2 1.5 (Dolomanov et al., 2009)'
_computing_publication_material 'Olex2 1.5 (Dolomanov et al., 2009)'
_computing_structure_refinement 'SHELXL 2018/3 (Sheldrick, 2015)'
_computing_structure_solution 'SHELXT 2018/2 (Sheldrick, 2018)'
_diffrn_ambient_temperature 150
_diffrn_detector 'charge integrating pixel array detector'
_diffrn_detector_area_resol_mean 7.4074
_diffrn_detector_type 'Bruker PHOTON II'
_diffrn_measured_fraction_theta_full 0.999
_diffrn_measured_fraction_theta_max 0.998
_diffrn_measurement_device 'four-circle diffractometer'
_diffrn_measurement_device_type 'Bruker D8 VENTURE'
_diffrn_measurement_method '\f and \w scans'
_diffrn_radiation_collimation 'focusing mirrors'
_diffrn_radiation_monochromator 'multilayer mirror optics'
_diffrn_radiation_type MoK\a
_diffrn_radiation_wavelength 0.71073
_diffrn_reflns_av_R_equivalents 0.0553
_diffrn_reflns_av_unetI/netI 0.0673
_diffrn_reflns_Laue_measured_fraction_full 0.999
_diffrn_reflns_Laue_measured_fraction_max 0.998
_diffrn_reflns_limit_h_max 9
_diffrn_reflns_limit_h_min -13
_diffrn_reflns_limit_k_max 19
_diffrn_reflns_limit_k_min -17
_diffrn_reflns_limit_l_max 29
_diffrn_reflns_limit_l_min -36
_diffrn_reflns_number 31215
_diffrn_reflns_point_group_measured_fraction_full 0.997
_diffrn_reflns_point_group_measured_fraction_max 0.995
_diffrn_reflns_theta_full 25.242
_diffrn_reflns_theta_max 28.309
_diffrn_reflns_theta_min 2.071
_diffrn_source 'microfocus sealed tube'
_diffrn_source_current 1.4
_diffrn_source_power 0.07
_diffrn_source_type 'INCOATEC I\ms 3.0'
_diffrn_source_voltage 50.0
_diffrn_standards_number 0
_exptl_absorpt_coefficient_mu 1.238
_exptl_absorpt_correction_T_max 0.7457
_exptl_absorpt_correction_T_min 0.6091
_exptl_absorpt_correction_type multi-scan
_exptl_absorpt_process_details
;
SADABS-2016/2 (Bruker,2016/2) was used for absorption correction.
wR2(int) was 0.1188 before and 0.0705 after correction.
The Ratio of minimum to maximum transmission is 0.8168.
The \l/2 correction factor is Not present.
;
_exptl_crystal_colour green
_exptl_crystal_colour_primary green
_exptl_crystal_density_diffrn 1.467
_exptl_crystal_description block
_exptl_crystal_F_000 1800
_exptl_crystal_recrystallization_method 'Re-crystallisation from solvent: Hexane and dichloromethane'
_exptl_crystal_size_max 0.25
_exptl_crystal_size_mid 0.14
_exptl_crystal_size_min 0.05
_refine_diff_density_max 0.587
_refine_diff_density_min -0.281
_refine_diff_density_rms 0.073
_refine_ls_abs_structure_details
;
 Refined as an inversion twin.
;
_refine_ls_abs_structure_Flack 0.019(13)
_refine_ls_extinction_method none
_refine_ls_goodness_of_fit_ref 1.013
_refine_ls_hydrogen_treatment constr
_refine_ls_matrix_type full
_refine_ls_number_parameters 494
_refine_ls_number_reflns 9774
_refine_ls_number_restraints 0
_refine_ls_restrained_S_all 1.013
_refine_ls_R_factor_all 0.0544
_refine_ls_R_factor_gt 0.0405
_refine_ls_shift/su_max 0.001
_refine_ls_shift/su_mean 0.000
_refine_ls_structure_factor_coef Fsqd
_refine_ls_weighting_details 'w=1/[\s^2^(Fo^2^)+(0.0378P)^2^] where P=(Fo^2^+2Fc^2^)/3'
_refine_ls_weighting_scheme calc
_refine_ls_wR_factor_gt 0.0840
_refine_ls_wR_factor_ref 0.0896
_reflns_Friedel_coverage 0.794
_reflns_Friedel_fraction_full 0.996
_reflns_Friedel_fraction_max 0.992
_reflns_number_gt 8253
_reflns_number_total 9774
_reflns_threshold_expression 'I > 2\s(I)'
_cod_data_source_file d3dt02994h2.cif
_cod_data_source_block mo_2023gu0007_150k_0m
_cod_database_code 7714258
_shelx_shelxl_version_number 2018/3
_shelx_space_group_comment
;
The symmetry employed for this shelxl refinement is uniquely defined
by the following loop, which should always be used as a source of
symmetry information in preference to the above space-group names.
They are only intended as comments.
;
_shelx_estimated_absorpt_t_max 0.941
_shelx_estimated_absorpt_t_min 0.747
_olex2_refinement_description
;
1. Twinned data refinement
 Scales: 0.981(13)
 0.019(13)
2. Fixed Uiso
 At 1.2 times of:
  All C(H) groups, All N(H) groups
 At 1.5 times of:
  All C(H,H,H) groups
3.a Ternary CH refined with riding coordinates:
 C8(H8), C23(H23)
3.b Aromatic/amide H refined with riding coordinates:
 N2(H2), C2(H2A), C3(H3), N4(H4), C4(H4A), C5(H5), C10(H10), C11(H11),
 C12(H12), C13(H13), C14(H14), C17(H17), C18(H18), C19(H19), C20(H20), C25(H25),
  C26(H26), C27(H27), C28(H28), C29(H29)
3.c Idealised Me refined as rotating group:
 C2A(H2AA,H2AB,H2AC), C4A(H4AA,H4AB,H4AC), C6A(H6AA,H6AB,H6AC), C8A(H8AA,H8AB,
 H8AC), C15(H15A,H15B,H15C), C30(H30A,H30B,H30C)
;
_olex2_submission_special_instructions 'No special instructions were received'

loop_
_space_group_symop_operation_xyz
'x, y, z'
'-x+1/2, -y, z+1/2'
'-x, y+1/2, -z+1/2'
'x+1/2, -y+1/2, -z'

loop_
_atom_site_label
_atom_site_type_symbol
_atom_site_fract_x
_atom_site_fract_y
_atom_site_fract_z
_atom_site_U_iso_or_equiv
_atom_site_adp_type
_atom_site_occupancy
_atom_site_site_symmetry_order
_atom_site_calc_flag
_atom_site_refinement_flags_posn
_atom_site_refinement_flags_adp
_atom_site_refinement_flags_occupancy
_atom_site_disorder_assembly
_atom_site_disorder_group
Cu1 Cu 0.25470(5) 0.34441(3) 0.39415(2) 0.01857(11) Uani 1 1 d . . . . .
S1 S 0.46804(11) 0.82573(7) 0.42404(4) 0.0254(2) Uani 1 1 d . . . . .
O1 O 0.1043(3) 0.35952(19) 0.43933(10) 0.0251(7) Uani 1 1 d . . . . .
N1 N 0.3465(3) 0.6663(2) 0.43371(11) 0.0197(7) Uani 1 1 d . . . . .
C1 C 0.2540(5) 0.7364(2) 0.44131(13) 0.0185(8) Uani 1 1 d . . . . .
C1A C 0.0979(5) 0.4274(3) 0.46952(15) 0.0243(10) Uani 1 1 d . . . . .
Cu2 Cu 0.30203(5) 0.52111(3) 0.41716(2) 0.01903(12) Uani 1 1 d . . . . .
S2 S 0.06214(13) 0.07240(8) 0.32956(4) 0.0319(3) Uani 1 1 d . . . . .
O2 O 0.1769(3) 0.49394(18) 0.47170(10) 0.0280(7) Uani 1 1 d . . . . .
N2 N 0.5715(3) 0.6531(2) 0.41884(13) 0.0244(7) Uani 1 1 d . . . . .
H2 H 0.565063 0.593182 0.419735 0.029 Uiso 1 1 calc R U . . .
C2 C 0.1218(4) 0.7220(3) 0.45217(15) 0.0234(9) Uani 1 1 d . . . . .
H2A H 0.089104 0.661670 0.455852 0.028 Uiso 1 1 calc R U . . .
C2A C -0.0162(6) 0.4264(3) 0.50451(19) 0.0425(14) Uani 1 1 d . . . . .
H2AA H -0.093141 0.448838 0.487855 0.064 Uiso 1 1 calc R U . . .
H2AB H 0.002548 0.465934 0.532259 0.064 Uiso 1 1 calc R U . . .
H2AC H -0.031147 0.363613 0.515801 0.064 Uiso 1 1 calc R U . . .
O3 O 0.1442(3) 0.40517(18) 0.34206(9) 0.0220(6) Uani 1 1 d . . . . .
N3 N 0.1987(4) 0.2023(2) 0.37296(11) 0.0198(7) Uani 1 1 d . . . . .
C3 C 0.0400(5) 0.7985(3) 0.45740(15) 0.0278(10) Uani 1 1 d . . . . .
H3 H -0.048151 0.789433 0.464753 0.033 Uiso 1 1 calc R U . . .
C3A C 0.1108(4) 0.4904(3) 0.34386(14) 0.0208(9) Uani 1 1 d . . . . .
O4 O 0.1526(3) 0.54899(18) 0.37427(10) 0.0221(6) Uani 1 1 d . . . . .
N4 N -0.0265(4) 0.2324(2) 0.36971(13) 0.0272(8) Uani 1 1 d . . . . .
H4 H -0.015293 0.281074 0.387880 0.033 Uiso 1 1 calc R U . . .
C4 C 0.0885(5) 0.8895(3) 0.45174(16) 0.0299(11) Uani 1 1 d . . . . .
H4A H 0.031716 0.940087 0.454784 0.036 Uiso 1 1 calc R U . . .
C4A C 0.0149(5) 0.5236(3) 0.30523(16) 0.0314(10) Uani 1 1 d . . . . .
H4AA H 0.057864 0.526308 0.273716 0.047 Uiso 1 1 calc R U . . .
H4AB H -0.016514 0.584727 0.313908 0.047 Uiso 1 1 calc R U . . .
H4AC H -0.057615 0.480947 0.303494 0.047 Uiso 1 1 calc R U . . .
O5 O 0.4063(3) 0.35455(19) 0.35019(10) 0.0245(7) Uani 1 1 d . . . . .
C5 C 0.2182(5) 0.9050(3) 0.44180(15) 0.0280(11) Uani 1 1 d . . . . .
H5 H 0.250387 0.965496 0.438442 0.034 Uiso 1 1 calc R U . . .
C5A C 0.4506(4) 0.4335(3) 0.33870(15) 0.0227(9) Uani 1 1 d . . . . .
O6 O 0.4180(3) 0.51001(19) 0.35796(10) 0.0262(7) Uani 1 1 d . . . . .
C6 C 0.3010(5) 0.8284(3) 0.43682(14) 0.0222(9) Uani 1 1 d . . . . .
C6A C 0.5514(5) 0.4365(3) 0.29776(17) 0.0352(12) Uani 1 1 d . . . . .
H6AA H 0.521004 0.476823 0.271827 0.053 Uiso 1 1 calc R U . . .
H6AB H 0.564442 0.374631 0.284927 0.053 Uiso 1 1 calc R U . . .
H6AC H 0.632838 0.459990 0.310544 0.053 Uiso 1 1 calc R U . . .
O7 O 0.4472(3) 0.46832(19) 0.45588(10) 0.0273(7) Uani 1 1 d . . . . .
C7 C 0.4626(4) 0.7026(3) 0.42552(14) 0.0207(9) Uani 1 1 d . . . . .
C7A C 0.4509(5) 0.3827(3) 0.46700(15) 0.0247(10) Uani 1 1 d . . . . .
O8 O 0.3766(3) 0.32018(19) 0.45016(10) 0.0257(7) Uani 1 1 d . . . . .
C8 C 0.7009(5) 0.6931(3) 0.41010(15) 0.0262(9) Uani 1 1 d . . . . .
H8 H 0.719104 0.738216 0.436456 0.031 Uiso 1 1 calc R U . . .
C8A C 0.5554(6) 0.3534(3) 0.50347(17) 0.0382(12) Uani 1 1 d . . . . .
H8AA H 0.629592 0.394449 0.500599 0.057 Uiso 1 1 calc R U . . .
H8AB H 0.582238 0.290432 0.496566 0.057 Uiso 1 1 calc R U . . .
H8AC H 0.520867 0.356871 0.536397 0.057 Uiso 1 1 calc R U . . .
C9 C 0.7094(5) 0.7439(3) 0.36102(15) 0.0288(10) Uani 1 1 d . . . . .
C10 C 0.6618(6) 0.7028(4) 0.31854(17) 0.0442(14) Uani 1 1 d . . . . .
H10 H 0.620691 0.644849 0.320136 0.053 Uiso 1 1 calc R U . . .
C11 C 0.6752(6) 0.7481(5) 0.27322(19) 0.0582(18) Uani 1 1 d . . . . .
H11 H 0.644336 0.719721 0.244584 0.070 Uiso 1 1 calc R U . . .
C12 C 0.7337(6) 0.8341(5) 0.2707(2) 0.0620(19) Uani 1 1 d . . . . .
H12 H 0.743555 0.863767 0.240370 0.074 Uiso 1 1 calc R U . . .
C13 C 0.7774(5) 0.8763(5) 0.3128(2) 0.0588(18) Uani 1 1 d . . . . .
H13 H 0.814616 0.935604 0.311032 0.071 Uiso 1 1 calc R U . . .
C14 C 0.7670(5) 0.8318(3) 0.35822(19) 0.0406(12) Uani 1 1 d . . . . .
H14 H 0.798442 0.860636 0.386618 0.049 Uiso 1 1 calc R U . . .
C15 C 0.8010(5) 0.6145(3) 0.41381(18) 0.0361(11) Uani 1 1 d . . . . .
H15A H 0.802840 0.591021 0.447015 0.054 Uiso 1 1 calc R U . . .
H15B H 0.886152 0.637887 0.405125 0.054 Uiso 1 1 calc R U . . .
H15C H 0.777086 0.564978 0.391622 0.054 Uiso 1 1 calc R U . . .
C16 C 0.2860(5) 0.1319(2) 0.36048(13) 0.0200(9) Uani 1 1 d . . . . .
C17 C 0.4196(5) 0.1302(3) 0.37107(15) 0.0252(10) Uani 1 1 d . . . . .
H17 H 0.458714 0.179823 0.387662 0.030 Uiso 1 1 calc R U . . .
C18 C 0.4931(5) 0.0543(3) 0.35673(16) 0.0300(11) Uani 1 1 d . . . . .
H18 H 0.582070 0.052658 0.364157 0.036 Uiso 1 1 calc R U . . .
C19 C 0.4370(5) -0.0195(3) 0.33146(16) 0.0335(11) Uani 1 1 d . . . . .
H19 H 0.489066 -0.069719 0.321830 0.040 Uiso 1 1 calc R U . . .
C20 C 0.3054(5) -0.0200(3) 0.32032(15) 0.0318(11) Uani 1 1 d . . . . .
H20 H 0.267946 -0.069433 0.303005 0.038 Uiso 1 1 calc R U . . .
C21 C 0.2304(5) 0.0551(3) 0.33561(14) 0.0264(10) Uani 1 1 d . . . . .
C22 C 0.0792(5) 0.1798(3) 0.36015(14) 0.0219(9) Uani 1 1 d . . . . .
C23 C -0.1582(5) 0.2142(3) 0.35203(16) 0.0307(10) Uani 1 1 d . . . . .
H23 H -0.181295 0.150041 0.361240 0.037 Uiso 1 1 calc R U . . .
C24 C -0.1714(5) 0.2227(3) 0.29628(16) 0.0271(10) Uani 1 1 d . . . . .
C25 C -0.2775(5) 0.1801(4) 0.27276(18) 0.0380(12) Uani 1 1 d . . . . .
H25 H -0.338149 0.146451 0.291238 0.046 Uiso 1 1 calc R U . . .
C26 C -0.2930(6) 0.1875(4) 0.22232(19) 0.0440(13) Uani 1 1 d . . . . .
H26 H -0.364363 0.159189 0.207026 0.053 Uiso 1 1 calc R U . . .
C27 C -0.2037(6) 0.2366(3) 0.19455(18) 0.0385(12) Uani 1 1 d . . . . .
H27 H -0.213706 0.240807 0.160488 0.046 Uiso 1 1 calc R U . . .
C28 C -0.0992(5) 0.2794(3) 0.21745(18) 0.0369(12) Uani 1 1 d . . . . .
H28 H -0.039258 0.313268 0.198733 0.044 Uiso 1 1 calc R U . . .
C29 C -0.0824(5) 0.2726(3) 0.26771(16) 0.0292(10) Uani 1 1 d . . . . .
H29 H -0.010997 0.301516 0.282672 0.035 Uiso 1 1 calc R U . . .
C30 C -0.2507(6) 0.2800(4) 0.37935(19) 0.0507(14) Uani 1 1 d . . . . .
H30A H -0.240556 0.271492 0.414310 0.076 Uiso 1 1 calc R U . . .
H30B H -0.339628 0.266453 0.370121 0.076 Uiso 1 1 calc R U . . .
H30C H -0.230336 0.343540 0.370846 0.076 Uiso 1 1 calc R U . . .

loop_
_atom_site_aniso_label
_atom_site_aniso_U_11
_atom_site_aniso_U_22
_atom_site_aniso_U_33
_atom_site_aniso_U_23
_atom_site_aniso_U_13
_atom_site_aniso_U_12
Cu1 0.0212(3) 0.0171(2) 0.0174(2) -0.00138(17) -0.0008(2) -0.0010(2)
S1 0.0253(6) 0.0171(5) 0.0340(6) 0.0027(4) -0.0017(5) -0.0040(4)
O1 0.0293(18) 0.0234(15) 0.0225(15) -0.0042(12) 0.0034(13) -0.0008(14)
N1 0.0186(18) 0.0205(17) 0.0199(17) -0.0026(13) -0.0023(13) 0.0014(15)
C1 0.025(2) 0.0176(17) 0.0128(17) -0.0012(13) -0.0010(17) 0.0025(19)
C1A 0.037(3) 0.020(2) 0.015(2) 0.0032(15) 0.0010(18) 0.004(2)
Cu2 0.0230(3) 0.0160(2) 0.0181(2) -0.00011(18) -0.0026(2) -0.0009(2)
S2 0.0324(7) 0.0271(5) 0.0362(7) -0.0092(5) -0.0068(5) -0.0079(5)
O2 0.045(2) 0.0193(14) 0.0194(14) -0.0013(11) 0.0046(13) -0.0036(14)
N2 0.022(2) 0.0177(15) 0.0336(19) 0.0013(15) 0.0032(16) -0.0009(15)
C2 0.024(2) 0.025(2) 0.022(2) -0.0023(16) 0.0012(18) -0.0022(19)
C2A 0.052(4) 0.033(2) 0.042(3) -0.001(2) 0.022(3) 0.000(3)
O3 0.0255(17) 0.0211(14) 0.0195(15) -0.0004(11) -0.0023(12) 0.0009(13)
N3 0.0207(18) 0.0205(16) 0.0181(16) -0.0004(12) -0.0030(15) -0.0038(16)
C3 0.023(2) 0.034(2) 0.027(2) -0.0071(18) -0.0018(19) 0.002(2)
C3A 0.018(2) 0.025(2) 0.020(2) 0.0027(16) 0.0009(17) 0.0003(18)
O4 0.0250(17) 0.0200(14) 0.0212(14) -0.0016(11) -0.0028(12) 0.0011(13)
N4 0.022(2) 0.0312(19) 0.0282(19) -0.0083(15) -0.0039(16) -0.0031(17)
C4 0.032(3) 0.027(2) 0.031(2) -0.0061(18) -0.003(2) 0.008(2)
C4A 0.032(3) 0.029(2) 0.033(2) -0.0004(19) -0.010(2) 0.000(2)
O5 0.0249(18) 0.0234(14) 0.0253(15) -0.0008(12) 0.0028(13) 0.0006(14)
C5 0.037(3) 0.0184(19) 0.028(2) -0.0037(15) -0.004(2) 0.003(2)
C5A 0.019(2) 0.030(2) 0.020(2) -0.0002(17) -0.0040(17) -0.0026(19)
O6 0.0291(19) 0.0240(15) 0.0255(16) -0.0020(12) 0.0016(13) -0.0022(14)
C6 0.026(2) 0.022(2) 0.0180(18) 0.0005(15) -0.0023(17) -0.0031(19)
C6A 0.036(3) 0.036(2) 0.033(3) -0.0060(19) 0.015(2) -0.004(2)
O7 0.0359(19) 0.0183(14) 0.0278(16) 0.0009(12) -0.0117(14) -0.0002(14)
C7 0.026(2) 0.0173(18) 0.019(2) 0.0016(15) -0.0056(17) -0.0029(18)
C7A 0.030(3) 0.023(2) 0.021(2) -0.0017(16) -0.0050(19) 0.002(2)
O8 0.0312(19) 0.0213(15) 0.0247(15) 0.0022(11) -0.0071(13) -0.0021(14)
C8 0.023(2) 0.030(2) 0.026(2) 0.0001(17) -0.0025(19) -0.006(2)
C8A 0.047(3) 0.027(2) 0.041(3) 0.002(2) -0.023(2) 0.004(2)
C9 0.017(2) 0.041(2) 0.028(2) 0.0040(18) 0.0002(19) -0.001(2)
C10 0.042(3) 0.059(3) 0.032(3) -0.002(2) -0.008(2) 0.005(3)
C11 0.047(4) 0.102(5) 0.025(3) -0.001(3) -0.007(3) 0.013(4)
C12 0.028(3) 0.112(5) 0.046(3) 0.040(3) 0.006(3) 0.008(4)
C13 0.023(3) 0.081(4) 0.072(4) 0.047(3) 0.002(3) -0.010(3)
C14 0.027(3) 0.049(3) 0.047(3) 0.013(2) -0.005(2) -0.010(3)
C15 0.024(2) 0.043(3) 0.041(3) 0.009(2) 0.000(2) 0.000(2)
C16 0.030(3) 0.0165(17) 0.0136(18) 0.0012(13) 0.0003(17) 0.0004(17)
C17 0.028(3) 0.023(2) 0.024(2) 0.0010(16) -0.0015(19) -0.0026(19)
C18 0.028(3) 0.033(2) 0.029(2) 0.0023(19) 0.003(2) 0.007(2)
C19 0.049(3) 0.026(2) 0.026(2) 0.0015(19) 0.007(2) 0.009(2)
C20 0.049(3) 0.021(2) 0.025(2) -0.0035(17) 0.001(2) -0.001(2)
C21 0.034(3) 0.0220(19) 0.023(2) -0.0019(16) -0.0028(19) -0.0058(19)
C22 0.022(2) 0.024(2) 0.020(2) -0.0007(16) -0.0038(17) -0.0038(18)
C23 0.019(2) 0.040(2) 0.033(2) -0.002(2) -0.0031(19) -0.006(2)
C24 0.022(3) 0.031(2) 0.027(2) -0.0052(17) -0.0044(18) 0.001(2)
C25 0.028(3) 0.045(3) 0.041(3) -0.005(2) -0.006(2) -0.007(2)
C26 0.041(3) 0.044(3) 0.047(3) -0.015(2) -0.023(3) 0.004(3)
C27 0.050(3) 0.036(3) 0.029(2) -0.002(2) -0.012(2) 0.009(3)
C28 0.043(3) 0.031(2) 0.037(3) 0.008(2) -0.004(2) 0.002(2)
C29 0.028(3) 0.024(2) 0.035(3) -0.0005(18) -0.007(2) -0.005(2)
C30 0.027(3) 0.085(4) 0.041(3) -0.015(3) 0.002(2) 0.002(3)

loop_
_atom_type_symbol
_atom_type_description
_atom_type_scat_dispersion_real
_atom_type_scat_dispersion_imag
_atom_type_scat_source
C C 0.0033 0.0016 'International Tables Vol C Tables 4.2.6.8 and 6.1.1.4'
H H 0.0000 0.0000 'International Tables Vol C Tables 4.2.6.8 and 6.1.1.4'
Cu Cu 0.3201 1.2651 'International Tables Vol C Tables 4.2.6.8 and 6.1.1.4'
N N 0.0061 0.0033 'International Tables Vol C Tables 4.2.6.8 and 6.1.1.4'
O O 0.0106 0.0060 'International Tables Vol C Tables 4.2.6.8 and 6.1.1.4'
S S 0.1246 0.1234 'International Tables Vol C Tables 4.2.6.8 and 6.1.1.4'

loop_
_geom_angle_atom_site_label_1
_geom_angle_atom_site_label_2
_geom_angle_atom_site_label_3
_geom_angle
_geom_angle_site_symmetry_1
_geom_angle_site_symmetry_3
_geom_angle_publ_flag
O1 Cu1 Cu2 83.76(8) . . ?
O1 Cu1 O3 87.23(12) . . ?
O1 Cu1 N3 93.51(13) . . ?
O1 Cu1 O8 91.84(12) . . ?
O3 Cu1 Cu2 81.62(8) . . ?
O3 Cu1 N3 94.09(12) . . ?
N3 Cu1 Cu2 175.00(10) . . ?
O5 Cu1 O1 169.42(12) . . ?
O5 Cu1 Cu2 85.89(8) . . ?
O5 Cu1 O3 89.07(12) . . ?
O5 Cu1 N3 96.64(13) . . ?
O5 Cu1 O8 89.04(13) . . ?
O8 Cu1 Cu2 82.71(8) . . ?
O8 Cu1 O3 164.30(11) . . ?
O8 Cu1 N3 101.61(12) . . ?
C6 S1 C7 89.2(2) . . ?
C1A O1 Cu1 121.5(3) . . ?
C1 N1 Cu2 125.3(3) . . ?
C7 N1 C1 110.6(3) . . ?
C7 N1 Cu2 122.1(3) . . ?
N1 C1 C2 125.4(4) . . ?
N1 C1 C6 115.5(4) . . ?
C2 C1 C6 119.1(4) . . ?
O1 C1A C2A 116.0(4) . . ?
O2 C1A O1 125.4(4) . . ?
O2 C1A C2A 118.6(4) . . ?
N1 Cu2 Cu1 177.76(9) . . ?
O2 Cu2 Cu1 82.61(8) . . ?
O2 Cu2 N1 99.63(12) . . ?
O2 Cu2 O6 163.58(11) . . ?
O4 Cu2 Cu1 85.00(8) . . ?
O4 Cu2 N1 95.17(12) . . ?
O4 Cu2 O2 88.91(13) . . ?
O4 Cu2 O6 90.03(13) . . ?
O4 Cu2 O7 168.99(11) . . ?
O6 Cu2 Cu1 80.98(8) . . ?
O6 Cu2 N1 96.78(12) . . ?
O7 Cu2 Cu1 84.04(8) . . ?
O7 Cu2 N1 95.74(12) . . ?
O7 Cu2 O2 90.69(13) . . ?
O7 Cu2 O6 87.24(13) . . ?
C21 S2 C22 89.0(2) . . ?
C1A O2 Cu2 121.8(3) . . ?
C7 N2 H2 117.6 . . ?
C7 N2 C8 124.7(3) . . ?
C8 N2 H2 117.6 . . ?
C1 C2 H2A 120.4 . . ?
C3 C2 C1 119.2(4) . . ?
C3 C2 H2A 120.4 . . ?
C1A C2A H2AA 109.5 . . ?
C1A C2A H2AB 109.5 . . ?
C1A C2A H2AC 109.5 . . ?
H2AA C2A H2AB 109.5 . . ?
H2AA C2A H2AC 109.5 . . ?
H2AB C2A H2AC 109.5 . . ?
C3A O3 Cu1 122.8(3) . . ?
C16 N3 Cu1 124.8(3) . . ?
C22 N3 Cu1 122.8(3) . . ?
C22 N3 C16 110.8(3) . . ?
C2 C3 H3 119.6 . . ?
C2 C3 C4 120.8(5) . . ?
C4 C3 H3 119.6 . . ?
O3 C3A C4A 116.8(4) . . ?
O4 C3A O3 125.4(4) . . ?
O4 C3A C4A 117.8(4) . . ?
C3A O4 Cu2 121.3(3) . . ?
C22 N4 H4 117.2 . . ?
C22 N4 C23 125.5(4) . . ?
C23 N4 H4 117.2 . . ?
C3 C4 H4A 119.6 . . ?
C5 C4 C3 120.9(4) . . ?
C5 C4 H4A 119.6 . . ?
C3A C4A H4AA 109.5 . . ?
C3A C4A H4AB 109.5 . . ?
C3A C4A H4AC 109.5 . . ?
H4AA C4A H4AB 109.5 . . ?
H4AA C4A H4AC 109.5 . . ?
H4AB C4A H4AC 109.5 . . ?
C5A O5 Cu1 120.1(3) . . ?
C4 C5 H5 120.7 . . ?
C4 C5 C6 118.6(4) . . ?
C6 C5 H5 120.7 . . ?
O5 C5A O6 125.8(4) . . ?
O5 C5A C6A 116.8(4) . . ?
O6 C5A C6A 117.4(4) . . ?
C5A O6 Cu2 124.0(3) . . ?
C1 C6 S1 109.3(3) . . ?
C5 C6 S1 129.2(3) . . ?
C5 C6 C1 121.5(4) . . ?
C5A C6A H6AA 109.5 . . ?
C5A C6A H6AB 109.5 . . ?
C5A C6A H6AC 109.5 . . ?
H6AA C6A H6AB 109.5 . . ?
H6AA C6A H6AC 109.5 . . ?
H6AB C6A H6AC 109.5 . . ?
C7A O7 Cu2 121.5(3) . . ?
N1 C7 S1 115.3(3) . . ?
N1 C7 N2 124.5(3) . . ?
N2 C7 S1 120.2(3) . . ?
O7 C7A C8A 116.5(4) . . ?
O8 C7A O7 125.9(4) . . ?
O8 C7A C8A 117.7(4) . . ?
C7A O8 Cu1 121.9(3) . . ?
N2 C8 H8 108.2 . . ?
N2 C8 C9 112.4(4) . . ?
N2 C8 C15 107.9(4) . . ?
C9 C8 H8 108.1 . . ?
C9 C8 C15 111.9(4) . . ?
C15 C8 H8 108.2 . . ?
C7A C8A H8AA 109.5 . . ?
C7A C8A H8AB 109.5 . . ?
C7A C8A H8AC 109.5 . . ?
H8AA C8A H8AB 109.5 . . ?
H8AA C8A H8AC 109.5 . . ?
H8AB C8A H8AC 109.5 . . ?
C10 C9 C8 120.4(4) . . ?
C10 C9 C14 119.2(4) . . ?
C14 C9 C8 120.3(4) . . ?
C9 C10 H10 119.9 . . ?
C9 C10 C11 120.1(6) . . ?
C11 C10 H10 119.9 . . ?
C10 C11 H11 119.9 . . ?
C12 C11 C10 120.2(5) . . ?
C12 C11 H11 119.9 . . ?
C11 C12 H12 120.0 . . ?
C13 C12 C11 119.9(5) . . ?
C13 C12 H12 120.0 . . ?
C12 C13 H13 119.6 . . ?
C12 C13 C14 120.8(6) . . ?
C14 C13 H13 119.6 . . ?
C9 C14 C13 119.7(5) . . ?
C9 C14 H14 120.2 . . ?
C13 C14 H14 120.2 . . ?
C8 C15 H15A 109.5 . . ?
C8 C15 H15B 109.5 . . ?
C8 C15 H15C 109.5 . . ?
H15A C15 H15B 109.5 . . ?
H15A C15 H15C 109.5 . . ?
H15B C15 H15C 109.5 . . ?
N3 C16 C17 126.3(4) . . ?
N3 C16 C21 115.1(4) . . ?
C17 C16 C21 118.6(4) . . ?
C16 C17 H17 120.3 . . ?
C18 C17 C16 119.3(4) . . ?
C18 C17 H17 120.3 . . ?
C17 C18 H18 119.4 . . ?
C17 C18 C19 121.2(5) . . ?
C19 C18 H18 119.4 . . ?
C18 C19 H19 119.5 . . ?
C20 C19 C18 121.1(4) . . ?
C20 C19 H19 119.5 . . ?
C19 C20 H20 121.0 . . ?
C19 C20 C21 118.1(4) . . ?
C21 C20 H20 121.0 . . ?
C16 C21 S2 109.3(3) . . ?
C20 C21 S2 128.9(3) . . ?
C20 C21 C16 121.8(4) . . ?
N3 C22 S2 115.7(3) . . ?
N3 C22 N4 124.1(4) . . ?
N4 C22 S2 120.2(3) . . ?
N4 C23 H23 107.8 . . ?
N4 C23 C24 113.3(4) . . ?
N4 C23 C30 107.6(4) . . ?
C24 C23 H23 107.8 . . ?
C24 C23 C30 112.2(4) . . ?
C30 C23 H23 107.8 . . ?
C25 C24 C23 119.1(4) . . ?
C29 C24 C23 122.4(4) . . ?
C29 C24 C25 118.5(4) . . ?
C24 C25 H25 119.8 . . ?
C26 C25 C24 120.5(5) . . ?
C26 C25 H25 119.8 . . ?
C25 C26 H26 119.8 . . ?
C27 C26 C25 120.3(5) . . ?
C27 C26 H26 119.8 . . ?
C26 C27 H27 120.2 . . ?
C26 C27 C28 119.6(5) . . ?
C28 C27 H27 120.2 . . ?
C27 C28 H28 119.6 . . ?
C29 C28 C27 120.7(5) . . ?
C29 C28 H28 119.6 . . ?
C24 C29 H29 119.8 . . ?
C28 C29 C24 120.4(4) . . ?
C28 C29 H29 119.8 . . ?
C23 C30 H30A 109.5 . . ?
C23 C30 H30B 109.5 . . ?
C23 C30 H30C 109.5 . . ?
H30A C30 H30B 109.5 . . ?
H30A C30 H30C 109.5 . . ?
H30B C30 H30C 109.5 . . ?

loop_
_geom_bond_atom_site_label_1
_geom_bond_atom_site_label_2
_geom_bond_distance
_geom_bond_site_symmetry_2
_geom_bond_publ_flag
Cu1 O1 1.974(3) . ?
Cu1 Cu2 2.6470(6) . ?
Cu1 O3 2.004(3) . ?
Cu1 N3 2.188(3) . ?
Cu1 O5 1.956(3) . ?
Cu1 O8 1.991(3) . ?
S1 C6 1.739(5) . ?
S1 C7 1.761(4) . ?
O1 C1A 1.271(5) . ?
N1 C1 1.392(5) . ?
N1 Cu2 2.172(3) . ?
N1 C7 1.312(5) . ?
C1 C2 1.395(6) . ?
C1 C6 1.405(5) . ?
C1A O2 1.248(5) . ?
C1A C2A 1.501(6) . ?
Cu2 O2 1.990(3) . ?
Cu2 O4 1.957(3) . ?
Cu2 O6 1.998(3) . ?
Cu2 O7 1.965(3) . ?
S2 C21 1.741(5) . ?
S2 C22 1.754(4) . ?
N2 H2 0.8600 . ?
N2 C7 1.329(5) . ?
N2 C8 1.458(6) . ?
C2 H2A 0.9300 . ?
C2 C3 1.383(6) . ?
C2A H2AA 0.9600 . ?
C2A H2AB 0.9600 . ?
C2A H2AC 0.9600 . ?
O3 C3A 1.266(5) . ?
N3 C16 1.385(5) . ?
N3 C22 1.306(6) . ?
C3 H3 0.9300 . ?
C3 C4 1.400(6) . ?
C3A O4 1.250(5) . ?
C3A C4A 1.509(6) . ?
N4 H4 0.8600 . ?
N4 C22 1.340(6) . ?
N4 C23 1.449(6) . ?
C4 H4A 0.9300 . ?
C4 C5 1.368(7) . ?
C4A H4AA 0.9600 . ?
C4A H4AB 0.9600 . ?
C4A H4AC 0.9600 . ?
O5 C5A 1.256(5) . ?
C5 H5 0.9300 . ?
C5 C6 1.389(6) . ?
C5A O6 1.256(5) . ?
C5A C6A 1.513(6) . ?
C6A H6AA 0.9600 . ?
C6A H6AB 0.9600 . ?
C6A H6AC 0.9600 . ?
O7 C7A 1.261(5) . ?
C7A O8 1.258(5) . ?
C7A C8A 1.513(6) . ?
C8 H8 0.9800 . ?
C8 C9 1.517(6) . ?
C8 C15 1.521(6) . ?
C8A H8AA 0.9600 . ?
C8A H8AB 0.9600 . ?
C8A H8AC 0.9600 . ?
C9 C10 1.380(6) . ?
C9 C14 1.389(7) . ?
C10 H10 0.9300 . ?
C10 C11 1.394(7) . ?
C11 H11 0.9300 . ?
C11 C12 1.369(9) . ?
C12 H12 0.9300 . ?
C12 C13 1.364(9) . ?
C13 H13 0.9300 . ?
C13 C14 1.390(7) . ?
C14 H14 0.9300 . ?
C15 H15A 0.9600 . ?
C15 H15B 0.9600 . ?
C15 H15C 0.9600 . ?
C16 C17 1.393(7) . ?
C16 C21 1.408(5) . ?
C17 H17 0.9300 . ?
C17 C18 1.374(6) . ?
C18 H18 0.9300 . ?
C18 C19 1.382(6) . ?
C19 H19 0.9300 . ?
C19 C20 1.376(7) . ?
C20 H20 0.9300 . ?
C20 C21 1.382(6) . ?
C23 H23 0.9800 . ?
C23 C24 1.521(6) . ?
C23 C30 1.524(7) . ?
C24 C25 1.395(6) . ?
C24 C29 1.389(6) . ?
C25 H25 0.9300 . ?
C25 C26 1.379(7) . ?
C26 H26 0.9300 . ?
C26 C27 1.374(8) . ?
C27 H27 0.9300 . ?
C27 C28 1.377(7) . ?
C28 H28 0.9300 . ?
C28 C29 1.375(6) . ?
C29 H29 0.9300 . ?
C30 H30A 0.9600 . ?
C30 H30B 0.9600 . ?
C30 H30C 0.9600 . ?

loop_
_geom_torsion_atom_site_label_1
_geom_torsion_atom_site_label_2
_geom_torsion_atom_site_label_3
_geom_torsion_atom_site_label_4
_geom_torsion
_geom_torsion_site_symmetry_1
_geom_torsion_site_symmetry_2
_geom_torsion_site_symmetry_3
_geom_torsion_site_symmetry_4
_geom_torsion_publ_flag
Cu1 O1 C1A O2 5.7(6) . . . . ?
Cu1 O1 C1A C2A -175.2(3) . . . . ?
Cu1 O3 C3A O4 8.3(6) . . . . ?
Cu1 O3 C3A C4A -173.2(3) . . . . ?
Cu1 N3 C16 C17 17.7(5) . . . . ?
Cu1 N3 C16 C21 -163.6(3) . . . . ?
Cu1 N3 C22 S2 164.13(18) . . . . ?
Cu1 N3 C22 N4 -17.0(6) . . . . ?
Cu1 O5 C5A O6 10.1(6) . . . . ?
Cu1 O5 C5A C6A -169.4(3) . . . . ?
O1 C1A O2 Cu2 15.5(6) . . . . ?
N1 C1 C2 C3 -178.1(4) . . . . ?
N1 C1 C6 S1 -1.4(4) . . . . ?
N1 C1 C6 C5 177.8(3) . . . . ?
C1 N1 C7 S1 -2.3(4) . . . . ?
C1 N1 C7 N2 177.4(4) . . . . ?
C1 C2 C3 C4 0.2(6) . . . . ?
Cu2 N1 C1 C2 17.6(5) . . . . ?
Cu2 N1 C1 C6 -161.7(3) . . . . ?
Cu2 N1 C7 S1 162.39(18) . . . . ?
Cu2 N1 C7 N2 -17.9(5) . . . . ?
Cu2 O7 C7A O8 10.1(7) . . . . ?
Cu2 O7 C7A C8A -170.6(3) . . . . ?
N2 C8 C9 C10 -47.1(6) . . . . ?
N2 C8 C9 C14 134.0(4) . . . . ?
C2 C1 C6 S1 179.3(3) . . . . ?
C2 C1 C6 C5 -1.5(6) . . . . ?
C2 C3 C4 C5 -1.2(7) . . . . ?
C2A C1A O2 Cu2 -163.5(3) . . . . ?
O3 C3A O4 Cu2 11.0(6) . . . . ?
N3 C16 C17 C18 179.1(4) . . . . ?
N3 C16 C21 S2 -1.5(4) . . . . ?
N3 C16 C21 C20 179.3(4) . . . . ?
C3 C4 C5 C6 0.8(7) . . . . ?
N4 C23 C24 C25 160.2(4) . . . . ?
N4 C23 C24 C29 -20.7(6) . . . . ?
C4 C5 C6 S1 179.6(3) . . . . ?
C4 C5 C6 C1 0.6(6) . . . . ?
C4A C3A O4 Cu2 -167.5(3) . . . . ?
O5 C5A O6 Cu2 7.5(6) . . . . ?
C6 S1 C7 N1 1.3(3) . . . . ?
C6 S1 C7 N2 -178.4(3) . . . . ?
C6 C1 C2 C3 1.1(6) . . . . ?
C6A C5A O6 Cu2 -173.0(3) . . . . ?
O7 C7A O8 Cu1 9.4(7) . . . . ?
C7 S1 C6 C1 0.1(3) . . . . ?
C7 S1 C6 C5 -179.0(4) . . . . ?
C7 N1 C1 C2 -178.3(4) . . . . ?
C7 N1 C1 C6 2.4(5) . . . . ?
C7 N2 C8 C9 -66.3(5) . . . . ?
C7 N2 C8 C15 169.8(4) . . . . ?
C8 N2 C7 S1 0.1(5) . . . . ?
C8 N2 C7 N1 -179.5(4) . . . . ?
C8 C9 C10 C11 -177.1(5) . . . . ?
C8 C9 C14 C13 178.2(5) . . . . ?
C8A C7A O8 Cu1 -169.9(3) . . . . ?
C9 C10 C11 C12 -1.1(9) . . . . ?
C10 C9 C14 C13 -0.8(8) . . . . ?
C10 C11 C12 C13 -0.9(9) . . . . ?
C11 C12 C13 C14 2.0(9) . . . . ?
C12 C13 C14 C9 -1.1(8) . . . . ?
C14 C9 C10 C11 1.9(8) . . . . ?
C15 C8 C9 C10 74.6(6) . . . . ?
C15 C8 C9 C14 -104.4(5) . . . . ?
C16 N3 C22 S2 -2.2(4) . . . . ?
C16 N3 C22 N4 176.7(4) . . . . ?
C16 C17 C18 C19 0.9(6) . . . . ?
C17 C16 C21 S2 177.3(3) . . . . ?
C17 C16 C21 C20 -1.9(6) . . . . ?
C17 C18 C19 C20 -0.8(7) . . . . ?
C18 C19 C20 C21 -0.7(7) . . . . ?
C19 C20 C21 S2 -177.0(3) . . . . ?
C19 C20 C21 C16 2.1(6) . . . . ?
C21 S2 C22 N3 1.2(3) . . . . ?
C21 S2 C22 N4 -177.8(4) . . . . ?
C21 C16 C17 C18 0.5(6) . . . . ?
C22 S2 C21 C16 0.2(3) . . . . ?
C22 S2 C21 C20 179.3(4) . . . . ?
C22 N3 C16 C17 -176.3(4) . . . . ?
C22 N3 C16 C21 2.4(5) . . . . ?
C22 N4 C23 C24 -65.8(6) . . . . ?
C22 N4 C23 C30 169.5(4) . . . . ?
C23 N4 C22 S2 -7.4(6) . . . . ?
C23 N4 C22 N3 173.7(4) . . . . ?
C23 C24 C25 C26 179.2(4) . . . . ?
C23 C24 C29 C28 -179.2(4) . . . . ?
C24 C25 C26 C27 0.4(8) . . . . ?
C25 C24 C29 C28 0.0(7) . . . . ?
C25 C26 C27 C28 -0.8(8) . . . . ?
C26 C27 C28 C29 0.8(7) . . . . ?
C27 C28 C29 C24 -0.4(7) . . . . ?
C29 C24 C25 C26 0.0(7) . . . . ?
C30 C23 C24 C25 -77.7(6) . . . . ?
C30 C23 C24 C29 101.5(5) . . . . ?

loop_
_twin_individual_id
_twin_individual_mass_fraction_refined
1 0.981(13)
2 0.019(13)
